data_1101149
loop_
_publ_author_name
'Li Wu'
'Xia Long Chen'
'Yan Ping Xu'
'Yan Ping Sun'

_publ_contact_author_address
;
      Beijing National Laboratory for Condensed Matter Physics
      Institute of Physics
      Chinese Academy of Sciences
      P.O.Box 603, Beijing 100080
      People's Republic of China
;
_publ_contact_author_email xlchen@aphy.iphy.ac.cn
_publ_contact_author_fax 86(10)82649531
_publ_contact_author_name 'Professor Xiaolong Chen'
_publ_contact_author_phone 86(10)82649039
_publ_section_title
;
Structure Determination and Relative Properties of Novel Noncentrosymmetric
Borates MM'~4~(BO~3~)~3~ (M = Na, M' = Ca and M = K, M' = Ca, Sr)
;
_journal_name_full 'Inorganic Chemistry'
_journal_page_first 3042
_journal_page_last 3047
_journal_paper_doi 10.1021/ic051494+
_journal_volume 45
_journal_year 2006
_chemical_formula_iupac 'K Ca4 (B O3)3'
_chemical_formula_moiety 'B3 K O9 Ca4'
_chemical_formula_structural 'Ca4 K (B O3)3'
_chemical_formula_sum 'B3 Ca4 K O9'
_chemical_formula_weight 375.85
_space_group_crystal_system orthorhombic
_space_group_IT_number 40
_space_group_name_Hall 'A 2 -2a'
_space_group_name_H-M_alt 'A m a 2'
_cell_angle_alpha 90.00
_cell_angle_beta 90.00
_cell_angle_gamma 90.00
_cell_formula_units_Z 4
_cell_length_a 10.63455(10)
_cell_length_b 11.51705(11)
_cell_length_c 6.51942(6)
_cell_measurement_temperature 295
_cell_volume 798.49(2)
_diffrn_ambient_temperature 295
_exptl_crystal_density_diffrn 3.161
_pd_proc_ls_prof_R_factor 0.0878
_pd_proc_ls_prof_wR_factor 0.0136
_refine_ls_R_I_factor 0.0693
_cod_depositor_comments
;
 Updating space group information.

 Antanas Vaitkus,
 2018-06-10

The following automatic conversions were performed:
'_symmetry_cell_setting' value 'Orthorhombic' changed to 'orthorhombic'
according to '/home/saulius/struct/CIF-dictionaries/cif_core.dic'
dictionary named 'cif_core.dic' version 2.4.1 from 2010-06-29.

Automatic conversion script
Id: cif_fix_enum 1527 2010-12-29 10:47:43Z saulius 
;
_cod_original_sg_symbol_Hall 'A a -2a'
_cod_original_formula_sum 'B3 K O9 Ca4'
_cod_database_code 1101149

loop_
_space_group_symop_id
_space_group_symop_operation_xyz
1 x,y,z
2 -x+1/2,y,z
3 x+1/2,-y,z
4 -x,-y,z
5 x,y+1/2,z+1/2
6 -x+1/2,y+1/2,z+1/2
7 x+1/2,-y+1/2,z+1/2
8 -x,-y+1/2,z+1/2

loop_
_atom_site_label
_atom_site_fract_x
_atom_site_fract_y
_atom_site_fract_z
_atom_site_U_iso_or_equiv
_atom_site_thermal_displace_type
_atom_site_occupancy
_atom_site_type_symbol
Ca1 .2500 .3476(3) .0578(8) .0089(11) Uiso 1 Ca
Ca2 -.0283(2) .2139(2) .9256(6) .0134(7) Uiso 1 Ca
Ca3 .0000 .0000 .2829 .0190(10) Uiso 1 Ca
K .2500 .5803(3) .3144(9) .0215(13) Uiso 1 K
O1 .2500 .3554(8) .4283(19) .013(4) Uiso 1 O
O2 .2500 .5488(8) .8976(22) .027(4) Uiso 1 O
O3 .1359(7) .6708(6) .6769(11) .024(2) Uiso 1 O
O4 .0307(6) .4021(6) .1027(16) .002(2) Uiso 1 O
O5 .8602(6) .1978(6) .2397(11) .002(2) Uiso 1 O
O6 .0000 .5000 .417(2) .003(3) Uiso 1 O
B1 .2500 .619(3) .735(4) .039(8) Uiso 1 B
B2 .2500 .323(2) .625(3) .004(5) Uiso 1 B
B3 .0000 .5000 .209(4) .024(8) Uiso 1 B

loop_
_geom_bond_atom_site_label_1
_geom_bond_atom_site_label_2
_geom_bond_site_symmetry_2
_geom_bond_distance
_geom_bond_publ_flag
Ca1 O1 . 2.417(13) yes
Ca1 O2 1_554 2.542(11) yes
Ca1 O3 5_544 2.494(8) yes
Ca1 O3 6_544 2.494(8) yes
Ca1 O4 . 2.433(6) yes
Ca1 O4 2_555 2.433(6) yes
Ca1 O5 7_454 2.439(8) yes
Ca1 O5 8_654 2.439(8) yes
Ca2 O1 7_455 2.489(4) yes
Ca2 O3 4_565 2.388(8) yes
Ca2 O3 5_545 2.446(8) yes
Ca2 O4 1_556 2.535(8) yes
Ca2 O4 8_555 2.493(10) yes
Ca2 O5 1_456 2.373(8) yes
Ca2 O5 8_655 2.388(7) yes
Ca2 O6 5_545 2.482(2) yes
Ca3 O2 5_544 2.818(4) yes
Ca3 O2 7_454 2.818(4) yes
Ca3 O3 5_544 2.537(7) yes
Ca3 O3 8_554 2.537(7) yes
Ca3 O4 5_545 2.393(9) yes
Ca3 O4 8_555 2.393(9) yes
Ca3 O5 1_455 2.735(7) yes
Ca3 O5 4_655 2.735(7) yes
Ca3 O6 5_544 2.384(13) yes
K O1 . 2.694(10) yes
K O2 1_554 2.741(15) yes
K O3 . 2.854(9) yes
K O3 2_555 2.854(9) yes
K O5 3_465 2.853(8) yes
K O5 4_665 2.853(8) yes
K O6 . 2.894(4) yes
K O6 2_555 2.894(4) yes
B1 O2 . 1.33(3) yes
B1 O3 . 1.403(17) yes
B1 O3 2_555 1.403(17) yes
B2 O1 . 1.34(2) yes
B2 O5 7_455 1.409(14) yes
B2 O5 8_655 1.409(14) yes
B3 O4 . 1.363(15) yes
B3 O4 4_565 1.363(15) yes
B3 O6 . 1.36(3) yes
